data_7038024
loop_
_publ_author_name
'Mart\'inez-Ferrat\'e, Oriol'
'L\'opez-Valbuena, Josep M'
'Belmonte, Marta Mart\'inez'
'White, Andrew J. P.'
'Benet-Buchholz, Jordi'
'Britovsek, George J. P.'
'Claver, Carmen'
'van Leeuwen, Piet W. N. M.'

_publ_section_title
;
 Novel iminopyridine derivatives: ligands for preparation of Fe(ii) and
 Cu(ii) dinuclear complexes.
;
_journal_issue 8
_journal_name_full 'Dalton transactions (Cambridge, England : 2003)'
_journal_page_first 3564
_journal_page_last 3576
_journal_paper_doi 10.1039/c5dt04358a
_journal_volume 45
_journal_year 2016
_chemical_formula_sum 'C160 H156 B8 Br8 F32 Fe4 N38 O9'
_chemical_formula_weight 4312.39
_chemical_name_systematic
; 
 ? 
;
_space_group_IT_number 2
_symmetry_cell_setting triclinic
_symmetry_space_group_name_Hall '-P 1'
_symmetry_space_group_name_H-M 'P -1'
_atom_sites_solution_hydrogens geom
_atom_sites_solution_primary direct
_atom_sites_solution_secondary difmap
_audit_creation_method SHELXL-97
_audit_update_record
;
2015-11-16 deposited with the CCDC.
2016-01-08 downloaded from the CCDC.
;
_cell_angle_alpha 87.488(4)
_cell_angle_beta 71.694(4)
_cell_angle_gamma 78.638(4)
_cell_formula_units_Z 1
_cell_length_a 14.8105(17)
_cell_length_b 15.0739(19)
_cell_length_c 22.094(3)
_cell_measurement_reflns_used 9890
_cell_measurement_temperature 100(2)
_cell_measurement_theta_max 27.19
_cell_measurement_theta_min 2.20
_cell_volume 4590.3(10)
_computing_cell_refinement 'Bruker APEX2 v2011.4-0'
_computing_data_collection 'Bruker APEX2 v2011.4-0'
_computing_data_reduction 'Bruker SAINT V7.60A'
_computing_molecular_graphics 'Bruker SHELXTL'
_computing_publication_material 'Bruker SHELXTL'
_computing_structure_refinement 'SHELXL-97 (Sheldrick, 2008)'
_computing_structure_solution 'SHELXS-97 (Sheldrick, 2008)'
_diffrn_ambient_temperature 100(2)
_diffrn_detector_area_resol_mean 512
_diffrn_detector_type '4K CCD area detector APEX II'
_diffrn_measured_fraction_theta_full 0.990
_diffrn_measured_fraction_theta_max 0.990
_diffrn_measurement_device_type 'APEX DUO Kappa 4-axis goniometer'
_diffrn_measurement_method
;
 Fullsphere data collection, phi and omega scans
;
_diffrn_measurement_specimen_support 'magnetic support whith MicroMount'
_diffrn_radiation_monochromator 'Quazar MX Multilayer Optics'
_diffrn_radiation_type MoK\a
_diffrn_radiation_wavelength 0.71073
_diffrn_reflns_av_R_equivalents 0.0403
_diffrn_reflns_av_sigmaI/netI 0.0543
_diffrn_reflns_limit_h_max 15
_diffrn_reflns_limit_h_min -19
_diffrn_reflns_limit_k_max 20
_diffrn_reflns_limit_k_min -20
_diffrn_reflns_limit_l_max 29
_diffrn_reflns_limit_l_min -29
_diffrn_reflns_number 72130
_diffrn_reflns_theta_full 28.46
_diffrn_reflns_theta_max 28.46
_diffrn_reflns_theta_min 0.97
_diffrn_source 'Microfocus source E025 IuS'
_diffrn_source_current 0.6
_diffrn_source_power 50
_diffrn_source_size '0.2 mm x 0.2 mm fine focus'
_diffrn_source_type 'Bruker APEX DUO'
_exptl_absorpt_coefficient_mu 2.149
_exptl_absorpt_correction_T_max 0.9002
_exptl_absorpt_correction_T_min 0.7387
_exptl_absorpt_correction_type empirical
_exptl_absorpt_process_details
; 
 SADABS Version 2008/1 Bruker-Nonius
 Blessing, Acta Cryst. (1995) A51 33-38
;
_exptl_crystal_colour violet
_exptl_crystal_density_diffrn 1.560
_exptl_crystal_density_method 'not measured'
_exptl_crystal_description plate
_exptl_crystal_F_000 2166
_exptl_crystal_size_max 0.15
_exptl_crystal_size_mid 0.15
_exptl_crystal_size_min 0.05
_refine_diff_density_max 1.096
_refine_diff_density_min -1.069
_refine_diff_density_rms 0.082
_refine_ls_extinction_method none
_refine_ls_goodness_of_fit_ref 1.037
_refine_ls_hydrogen_treatment noref
_refine_ls_matrix_type full
_refine_ls_number_parameters 1575
_refine_ls_number_reflns 22932
_refine_ls_number_restraints 585
_refine_ls_restrained_S_all 1.047
_refine_ls_R_factor_all 0.0744
_refine_ls_R_factor_gt 0.0448
_refine_ls_shift/su_max 0.001
_refine_ls_shift/su_mean 0.000
_refine_ls_structure_factor_coef Fsqd
_refine_ls_weighting_details 'calc w=1/[\s^2^(Fo^2^)+(0.0330P)^2^+6.5340P] where P=(Fo^2^+2Fc^2^)/3'
_refine_ls_weighting_scheme calc
_refine_ls_wR_factor_gt 0.0920
_refine_ls_wR_factor_ref 0.1015
_reflns_number_gt 16691
_reflns_number_total 22932
_reflns_threshold_expression >2sigma(I)
_cod_data_source_file c5dt04358a2.cif
_cod_data_source_block mo_om376_0m
_cod_depositor_comments
;
The following automatic conversions were performed:

'_symmetry_cell_setting' value 'Triclinic' changed to 'triclinic'
according to
/usr/data/users/saulius/crontab/automatic-downloads/rss-feeds/RSC/lib/dictionaries/cif_core.dic
dictionary named 'cif_core.dic' version 2.4.2 from 2011-04-26.

Automatic conversion script
Id: cif_fix_values 4268 2015-11-12 08:31:59Z antanas 

 Adding full bibliography for 7038024--7038030.cif.
;
_cod_original_cell_volume 4590.2(10)
_cod_original_sg_symbol_H-M P-1
_cod_database_code 7038024

loop_
_symmetry_equiv_pos_as_xyz
'x, y, z'
'-x, -y, -z'

loop_
_atom_site_label
_atom_site_type_symbol
_atom_site_fract_x
_atom_site_fract_y
_atom_site_fract_z
_atom_site_U_iso_or_equiv
_atom_site_adp_type
_atom_site_occupancy
_atom_site_symmetry_multiplicity
_atom_site_calc_flag
_atom_site_refinement_flags
_atom_site_disorder_assembly
_atom_site_disorder_group
Fe1A Fe 0.80150(3) 0.30498(2) 0.507225(17) 0.01509(8) Uani 1 1 d . . .
Fe1B Fe 0.22582(3) 0.68987(3) 0.004300(18) 0.01889(9) Uani 1 1 d . A .
Br1A Br 1.10153(2) 0.003787(18) 0.386266(14) 0.02470(7) Uani 1 1 d . . .
Br2A Br 0.44479(2) 0.55704(2) 0.623659(16) 0.03079(7) Uani 1 1 d . . .
N1A N 0.91451(15) 0.20956(14) 0.50203(10) 0.0160(5) Uani 1 1 d . . .
N2A N 0.84225(15) 0.34998(14) 0.57464(10) 0.0157(5) Uani 1 1 d . . .
N3A N 0.70343(15) 0.41516(14) 0.51076(10) 0.0167(5) Uani 1 1 d . . .
N4A N 0.87537(15) 0.36737(14) 0.43411(10) 0.0155(4) Uani 1 1 d . . .
N5A N 0.75250(16) 0.24840(15) 0.44929(10) 0.0184(5) Uani 1 1 d . . .
N6A N 0.71712(16) 0.24578(15) 0.57573(11) 0.0194(5) Uani 1 1 d . . .
O1A O 0.86696(13) 0.51783(11) 0.53459(8) 0.0168(4) Uani 1 1 d . . .
O2A O 0.96763(12) 0.61817(12) 0.53215(8) 0.0171(4) Uani 1 1 d . . .
C1A C 0.95658(19) 0.14445(17) 0.45717(12) 0.0182(6) Uani 1 1 d . . .
H1A H 0.9253 0.1362 0.4269 0.022 Uiso 1 1 calc R . .
C2A C 1.04436(19) 0.08877(17) 0.45375(13) 0.0187(6) Uani 1 1 d . . .
C3A C 1.0880(2) 0.09526(18) 0.49987(13) 0.0211(6) Uani 1 1 d . . .
H3A H 1.1470 0.0558 0.4990 0.025 Uiso 1 1 calc R . .
C4A C 1.04337(19) 0.16089(17) 0.54731(13) 0.0192(6) Uani 1 1 d . . .
H4A H 1.0705 0.1664 0.5803 0.023 Uiso 1 1 calc R . .
C5A C 0.95863(19) 0.21857(17) 0.54621(12) 0.0165(5) Uani 1 1 d . . .
C6A C 0.91109(18) 0.29645(17) 0.58871(12) 0.0168(5) Uani 1 1 d . . .
H6A H 0.9299 0.3070 0.6247 0.020 Uiso 1 1 calc R . .
C7A C 0.78975(19) 0.42662(17) 0.61556(12) 0.0169(5) Uani 1 1 d . . .
C8A C 0.72369(19) 0.41544(18) 0.67482(12) 0.0186(6) Uani 1 1 d . . .
H8A H 0.7170 0.3562 0.6897 0.022 Uiso 1 1 calc R . .
C9A C 0.66740(19) 0.49047(18) 0.71250(13) 0.0202(6) Uani 1 1 d . . .
C10A C 0.68187(19) 0.57572(18) 0.69066(12) 0.0190(6) Uani 1 1 d . . .
H10A H 0.6447 0.6272 0.7165 0.023 Uiso 1 1 calc R . .
C11A C 0.74870(18) 0.58867(17) 0.63240(13) 0.0173(5) Uani 1 1 d . . .
C12A C 0.80132(18) 0.51285(17) 0.59404(12) 0.0156(5) Uani 1 1 d . . .
C13A C 0.88789(18) 0.60402(17) 0.51321(12) 0.0164(5) Uani 1 1 d . . .
H13A H 0.9086 0.6026 0.4656 0.020 Uiso 1 1 calc R . .
C14A C 0.94837(19) 0.66188(16) 0.58946(12) 0.0150(5) Uani 1 1 d . . .
C15A C 0.85543(19) 0.69736(16) 0.62839(12) 0.0165(5) Uani 1 1 d . . .
C16A C 0.77036(19) 0.68050(17) 0.60928(13) 0.0184(6) Uani 1 1 d . . .
H16A H 0.7121 0.7291 0.6273 0.022 Uiso 1 1 calc R . .
C17A C 0.80068(19) 0.67888(18) 0.53634(13) 0.0189(6) Uani 1 1 d . . .
H17A H 0.7472 0.6675 0.5217 0.023 Uiso 1 1 calc R . .
H17B H 0.8170 0.7376 0.5195 0.023 Uiso 1 1 calc R . .
C18A C 0.5930(2) 0.4790(2) 0.77566(13) 0.0266(7) Uani 1 1 d . . .
H18A H 0.6129 0.4989 0.8103 0.040 Uiso 1 1 calc R . .
H18B H 0.5878 0.4151 0.7810 0.040 Uiso 1 1 calc R . .
H18C H 0.5299 0.5155 0.7766 0.040 Uiso 1 1 calc R . .
C19A C 0.8445(2) 0.74253(18) 0.68467(13) 0.0205(6) Uani 1 1 d . . .
H19A H 0.7813 0.7691 0.7107 0.025 Uiso 1 1 calc R . .
C20A C 0.61824(19) 0.43981(18) 0.55591(13) 0.0203(6) Uani 1 1 d . . .
H20A H 0.5970 0.3991 0.5890 0.024 Uiso 1 1 calc R . .
C21A C 0.56022(19) 0.52386(19) 0.55528(14) 0.0224(6) Uani 1 1 d . . .
C22A C 0.5865(2) 0.58204(19) 0.50603(15) 0.0256(6) Uani 1 1 d . . .
H22A H 0.5457 0.6388 0.5047 0.031 Uiso 1 1 calc R . .
C23A C 0.6739(2) 0.55589(19) 0.45851(14) 0.0230(6) Uani 1 1 d . . .
H23A H 0.6941 0.5942 0.4236 0.028 Uiso 1 1 calc R . .
C24A C 0.73128(19) 0.47285(18) 0.46275(13) 0.0189(6) Uani 1 1 d . . .
C25A C 0.82841(19) 0.44112(17) 0.41944(12) 0.0183(6) Uani 1 1 d . . .
H25A H 0.8553 0.4734 0.3824 0.022 Uiso 1 1 calc R . .
C26A C 0.97119(19) 0.33203(17) 0.39216(12) 0.0168(5) Uani 1 1 d . . .
C27A C 0.9842(2) 0.28920(18) 0.33469(13) 0.0215(6) Uani 1 1 d . . .
H27A H 0.9295 0.2865 0.3216 0.026 Uiso 1 1 calc R . .
C28A C 1.0761(2) 0.25040(19) 0.29636(13) 0.0238(6) Uani 1 1 d . . .
C29A C 1.0909(2) 0.2025(2) 0.23422(14) 0.0354(8) Uani 1 1 d . . .
H29A H 1.0949 0.1375 0.2413 0.053 Uiso 1 1 calc R . .
H29B H 1.1512 0.2130 0.2028 0.053 Uiso 1 1 calc R . .
H29C H 1.0363 0.2262 0.2183 0.053 Uiso 1 1 calc R . .
C30A C 0.7075(2) 0.22251(18) 0.42301(13) 0.0202(6) Uani 1 1 d . . .
C31A C 0.6477(2) 0.1906(2) 0.39049(15) 0.0288(7) Uani 1 1 d . . .
H31A H 0.5802 0.2220 0.4085 0.043 Uiso 1 1 calc R . .
H31B H 0.6516 0.1253 0.3963 0.043 Uiso 1 1 calc R . .
H31C H 0.6711 0.2032 0.3449 0.043 Uiso 1 1 calc R . .
C32A C 0.6684(2) 0.21226(19) 0.61677(14) 0.0234(6) Uani 1 1 d . . .
C33A C 0.6046(3) 0.1720(2) 0.66986(16) 0.0411(9) Uani 1 1 d . . .
H33A H 0.6214 0.1794 0.7086 0.062 Uiso 1 1 calc R . .
H33B H 0.6122 0.1075 0.6608 0.062 Uiso 1 1 calc R . .
H33C H 0.5373 0.2021 0.6760 0.062 Uiso 1 1 calc R . .
Br1B Br 0.39212(3) 1.00950(2) -0.082566(17) 0.04018(9) Uani 1 1 d . . .
Br2B Br -0.00948(2) 0.41923(3) 0.103601(17) 0.04121(9) Uani 1 1 d . . .
N1B N 0.29665(16) 0.78673(15) 0.00822(10) 0.0189(5) Uani 1 1 d . . .
N2B N 0.27752(15) 0.64280(14) 0.07345(10) 0.0172(5) Uani 1 1 d . . .
N3B N 0.17649(16) 0.57906(16) -0.00028(11) 0.0221(5) Uani 1 1 d . . .
N4B N 0.33002(16) 0.63088(16) -0.06913(10) 0.0200(5) Uani 1 1 d . . .
N5B N 0.11278(17) 0.75075(17) 0.07110(11) 0.0257(5) Uani 1 1 d D . .
N6B N 0.16617(17) 0.75316(17) -0.05651(11) 0.0254(5) Uani 1 1 d D . .
O1B O 0.37213(13) 0.47504(12) 0.02900(9) 0.0200(4) Uani 1 1 d . . .
O2B O 0.51381(13) 0.37815(13) 0.02934(8) 0.0199(4) Uani 1 1 d . . .
C1B C 0.3127(2) 0.85581(19) -0.03111(13) 0.0218(6) Uani 1 1 d . . .
H1B H 0.2842 0.8646 -0.0645 0.026 Uiso 1 1 calc R . .
C2B C 0.3697(2) 0.91492(19) -0.02443(14) 0.0255(6) Uani 1 1 d . . .
C3B C 0.4098(2) 0.9054(2) 0.02432(14) 0.0268(6) Uani 1 1 d . . .
H3B H 0.4482 0.9463 0.0294 0.032 Uiso 1 1 calc R . .
C4B C 0.3928(2) 0.83454(19) 0.06584(14) 0.0240(6) Uani 1 1 d . . .
H4B H 0.4187 0.8262 0.1004 0.029 Uiso 1 1 calc R . .
C5B C 0.33712(19) 0.77605(18) 0.05593(13) 0.0195(6) Uani 1 1 d . . .
C6B C 0.32112(19) 0.69565(18) 0.09288(13) 0.0198(6) Uani 1 1 d . . .
H6B H 0.3418 0.6828 0.1295 0.024 Uiso 1 1 calc R . .
C7B C 0.25459(19) 0.56561(18) 0.11119(12) 0.0185(6) Uani 1 1 d . . .
C8B C 0.18192(19) 0.57671(19) 0.16995(13) 0.0209(6) Uani 1 1 d . . .
H8B H 0.1494 0.6359 0.1857 0.025 Uiso 1 1 calc R . .
C9B C 0.15648(19) 0.50239(19) 0.20568(13) 0.0219(6) Uani 1 1 d . . .
C10B C 0.20774(19) 0.41682(19) 0.18197(13) 0.0201(6) Uani 1 1 d . . .
H10B H 0.1920 0.3654 0.2064 0.024 Uiso 1 1 calc R . .
C11B C 0.28106(19) 0.40397(18) 0.12393(13) 0.0183(5) Uani 1 1 d . . .
C12B C 0.30312(18) 0.47918(18) 0.08763(12) 0.0168(5) Uani 1 1 d . . .
C13B C 0.43167(19) 0.38911(18) 0.00710(13) 0.0202(6) Uani 1 1 d . . .
H13B H 0.4555 0.3895 -0.0406 0.024 Uiso 1 1 calc R . .
C14B C 0.3768(2) 0.31269(19) 0.02696(13) 0.0224(6) Uani 1 1 d . . .
H14A H 0.4195 0.2542 0.0097 0.027 Uiso 1 1 calc R . .
H14B H 0.3207 0.3221 0.0106 0.027 Uiso 1 1 calc R . .
C15B C 0.34245(19) 0.31251(18) 0.09990(13) 0.0195(6) Uani 1 1 d . . .
H15B H 0.3044 0.2636 0.1158 0.023 Uiso 1 1 calc R . .
C16B C 0.43119(19) 0.29753(18) 0.12188(13) 0.0200(6) Uani 1 1 d . . .
C17B C 0.50967(19) 0.33469(18) 0.08593(12) 0.0189(6) Uani 1 1 d . . .
C18B C 0.58959(19) 0.33058(18) 0.10701(12) 0.0199(6) Uani 1 1 d . . .
C19B C 0.5925(2) 0.2882(2) 0.16336(13) 0.0236(6) Uani 1 1 d . . .
H19B H 0.6469 0.2864 0.1777 0.028 Uiso 1 1 calc R . .
C20B C 0.5158(2) 0.2480(2) 0.19929(13) 0.0256(6) Uani 1 1 d . . .
C21B C 0.4366(2) 0.25332(19) 0.17780(13) 0.0240(6) Uani 1 1 d . . .
H21B H 0.3843 0.2260 0.2019 0.029 Uiso 1 1 calc R . .
C22B C 0.0762(2) 0.5142(2) 0.26870(14) 0.0293(7) Uani 1 1 d . . .
H22B H 0.0475 0.5786 0.2768 0.044 Uiso 1 1 calc R . .
H22C H 0.1028 0.4907 0.3029 0.044 Uiso 1 1 calc R . .
H22D H 0.0264 0.4809 0.2672 0.044 Uiso 1 1 calc R . .
C23B C 0.5193(2) 0.2030(2) 0.26116(15) 0.0377(8) Uani 1 1 d . . .
H23B H 0.5055 0.2494 0.2943 0.057 Uiso 1 1 calc R . .
H23C H 0.5840 0.1661 0.2552 0.057 Uiso 1 1 calc R . .
H23D H 0.4708 0.1643 0.2741 0.057 Uiso 1 1 calc R . .
C24B C 0.1029(2) 0.5487(2) 0.04303(14) 0.0265(7) Uani 1 1 d . . .
H24B H 0.0626 0.5865 0.0783 0.032 Uiso 1 1 calc R . .
C25B C 0.0854(2) 0.4632(2) 0.03677(15) 0.0307(7) Uani 1 1 d . . .
C26B C 0.1372(2) 0.4101(2) -0.01654(17) 0.0364(8) Uani 1 1 d . . .
H26B H 0.1220 0.3534 -0.0224 0.044 Uiso 1 1 calc RD . .
C27B C 0.2122(2) 0.4417(2) -0.06146(16) 0.0319(7) Uani 1 1 d . . .
H27B H 0.2498 0.4069 -0.0989 0.038 Uiso 1 1 calc R . .
C28B C 0.2312(2) 0.5243(2) -0.05091(13) 0.0234(6) Uani 1 1 d . . .
C29B C 0.3152(2) 0.5588(2) -0.09021(13) 0.0233(6) Uani 1 1 d . . .
H29D H 0.3567 0.5298 -0.1291 0.028 Uiso 1 1 calc R . .
C31B C 0.0486(7) 0.7870(7) 0.1102(3) 0.034(3) Uani 0.50 1 d PDU A 1
C32B C -0.0242(8) 0.8404(7) 0.1631(5) 0.060(3) Uani 0.50 1 d PDU A 1
H32A H -0.0061 0.8988 0.1661 0.090 Uiso 0.50 1 calc PR A 1
H32B H -0.0280 0.8078 0.2029 0.090 Uiso 0.50 1 calc PR A 1
H32C H -0.0874 0.8504 0.1558 0.090 Uiso 0.50 1 calc PR A 1
C31' C 0.0558(7) 0.8026(6) 0.1067(3) 0.025(2) Uani 0.50 1 d PDU A 2
C32' C -0.0250(7) 0.8635(6) 0.1508(4) 0.036(2) Uani 0.50 1 d PDU A 2
H32D H -0.0481 0.9152 0.1274 0.054 Uiso 0.50 1 calc PR A 2
H32E H -0.0033 0.8852 0.1840 0.054 Uiso 0.50 1 calc PR A 2
H32F H -0.0779 0.8310 0.1705 0.054 Uiso 0.50 1 calc PR A 2
C33B C 0.1304(5) 0.8035(5) -0.0860(3) 0.0194(16) Uani 0.50 1 d PDU A 1
C34B C 0.0826(6) 0.8637(5) -0.1257(3) 0.0302(16) Uani 0.50 1 d PDU A 1
H34A H 0.1310 0.8906 -0.1582 0.045 Uiso 0.50 1 calc PR A 1
H34B H 0.0340 0.9118 -0.0988 0.045 Uiso 0.50 1 calc PR A 1
H34C H 0.0510 0.8289 -0.1465 0.045 Uiso 0.50 1 calc PR A 1
C33' C 0.1252(6) 0.7841(6) -0.0897(4) 0.028(2) Uani 0.50 1 d PDU A 2
C34' C 0.0771(7) 0.8347(6) -0.1312(4) 0.049(2) Uani 0.50 1 d PDU A 2
H34D H 0.1019 0.8908 -0.1431 0.073 Uiso 0.50 1 calc PR A 2
H34E H 0.0072 0.8494 -0.1092 0.073 Uiso 0.50 1 calc PR A 2
H34F H 0.0894 0.7985 -0.1697 0.073 Uiso 0.50 1 calc PR A 2
B1A B 0.5694(3) 0.7953(3) 0.42609(19) 0.0391(10) Uani 1 1 d . . .
F1A F 0.63279(17) 0.77623(15) 0.46102(12) 0.0592(6) Uani 1 1 d . . .
F2A F 0.47734(16) 0.79334(18) 0.46447(13) 0.0684(7) Uani 1 1 d . . .
F3A F 0.57234(17) 0.88150(15) 0.40107(11) 0.0590(7) Uani 1 1 d . . .
F4A F 0.5996(2) 0.73329(17) 0.37737(12) 0.0794(9) Uani 1 1 d . . .
B1D B 0.1351(5) 0.8324(5) 0.2604(3) 0.024(4) Uani 0.50 1 d PDU B 1
F1D F 0.1851(5) 0.8261(5) 0.3042(3) 0.0370(19) Uani 0.50 1 d PDU B 1
F2D F 0.0972(6) 0.9218(4) 0.2543(4) 0.073(2) Uani 0.50 1 d PDU B 1
F3D F 0.0602(4) 0.7829(4) 0.2814(3) 0.0672(18) Uani 0.50 1 d PDU B 1
F4D F 0.1937(6) 0.7978(6) 0.2029(4) 0.067(3) Uani 0.50 1 d PDU B 1
B1D' B 0.1366(6) 0.8407(6) 0.2589(4) 0.045(5) Uani 0.50 1 d PDU C 2
F1D' F 0.1949(6) 0.8222(8) 0.2976(4) 0.075(4) Uani 0.50 1 d PDU C 2
F2D' F 0.1312(5) 0.9293(4) 0.2408(4) 0.060(2) Uani 0.50 1 d PDU C 2
F3D' F 0.0431(3) 0.8279(3) 0.2939(2) 0.0404(12) Uani 0.50 1 d PDU C 2
F4D' F 0.1725(6) 0.7866(6) 0.2062(4) 0.051(2) Uani 0.50 1 d PDU C 2
N1S N 0.3466(3) 0.0796(2) 0.36343(18) 0.0598(10) Uani 1 1 d . . .
C1S C 0.3820(3) 0.0326(3) 0.4684(2) 0.0616(12) Uani 1 1 d . . .
H1S1 H 0.4486 -0.0016 0.4588 0.092 Uiso 1 1 calc R . .
H1S2 H 0.3367 -0.0054 0.4924 0.092 Uiso 1 1 calc R . .
H1S3 H 0.3744 0.0867 0.4940 0.092 Uiso 1 1 calc R . .
C2S C 0.3621(3) 0.0591(2) 0.40993(19) 0.0427(9) Uani 1 1 d . . .
N1T N 0.8148(2) 0.0024(2) 0.39812(15) 0.0442(8) Uani 1 1 d . . .
C1T C 0.9081(3) 0.0615(3) 0.29017(19) 0.0526(10) Uani 1 1 d . . .
H1T1 H 0.9068 0.1261 0.2949 0.079 Uiso 1 1 calc R . .
H1T2 H 0.8769 0.0530 0.2583 0.079 Uiso 1 1 calc R . .
H1T3 H 0.9754 0.0286 0.2763 0.079 Uiso 1 1 calc R . .
C2T C 0.8566(2) 0.0272(2) 0.35051(16) 0.0323(7) Uani 1 1 d . . .
N1U N 0.7635(3) 1.0009(3) 0.2132(2) 0.0721(12) Uani 1 1 d . . .
C1U C 0.6963(3) 0.9705(3) 0.22980(19) 0.0473(9) Uani 1 1 d . . .
C2U C 0.6088(3) 0.9343(4) 0.2520(2) 0.0741(14) Uani 1 1 d . . .
H2U1 H 0.5915 0.9267 0.2983 0.111 Uiso 1 1 calc R . .
H2U2 H 0.6192 0.8756 0.2310 0.111 Uiso 1 1 calc R . .
H2U3 H 0.5561 0.9761 0.2418 0.111 Uiso 1 1 calc R . .
N1R N 0.87201(19) 0.65190(19) 0.36773(12) 0.0341(6) Uani 1 1 d . . .
C1R C 0.8454(2) 0.7196(2) 0.34819(14) 0.0265(7) Uani 1 1 d . . .
C2R C 0.8118(3) 0.8053(2) 0.32260(17) 0.0407(9) Uani 1 1 d . . .
H2R1 H 0.8665 0.8360 0.3039 0.061 Uiso 1 1 calc R . .
H2R2 H 0.7626 0.8434 0.3569 0.061 Uiso 1 1 calc R . .
H2R3 H 0.7835 0.7946 0.2896 0.061 Uiso 1 1 calc R . .
B1B B 0.2136(4) 0.6716(4) 0.7577(3) 0.030(2) Uani 0.55 1 d PDU D 1
F1B F 0.2579(4) 0.6086(3) 0.7923(2) 0.0454(12) Uani 0.55 1 d PDU D 1
F2B F 0.2434(4) 0.7534(3) 0.7581(2) 0.0336(11) Uani 0.55 1 d PDU D 1
F3B F 0.1141(3) 0.6836(4) 0.7866(3) 0.0520(16) Uani 0.55 1 d PDU D 1
F4B F 0.2349(4) 0.6434(3) 0.6949(2) 0.0385(13) Uani 0.55 1 d PDU D 1
B1B' B 0.2220(6) 0.6543(6) 0.7476(4) 0.018(3) Uani 0.30 1 d PDU E 2
F1B' F 0.2916(5) 0.6036(5) 0.7716(4) 0.0318(19) Uani 0.30 1 d PDU E 2
F2B' F 0.2385(8) 0.7422(6) 0.7405(5) 0.050(3) Uani 0.30 1 d PDU E 2
F3B' F 0.1290(6) 0.6533(6) 0.7876(5) 0.040(2) Uani 0.30 1 d PDU E 2
F4B' F 0.2328(8) 0.6152(7) 0.6895(4) 0.032(2) Uani 0.30 1 d PDU E 2
B1B" B 0.2214(10) 0.6619(8) 0.7411(6) 0.067(11) Uani 0.15 1 d PDU F 3
F1B" F 0.1816(12) 0.6383(10) 0.8039(5) 0.056(4) Uani 0.15 1 d PDU F 3
F2B" F 0.1773(10) 0.7487(7) 0.7303(6) 0.052(4) Uani 0.15 1 d PDU F 3
F3B" F 0.3191(8) 0.6609(12) 0.7302(8) 0.079(5) Uani 0.15 1 d PDU F 3
F4B" F 0.2137(14) 0.5988(11) 0.7000(8) 0.063(7) Uani 0.15 1 d PDU F 3
B1C B 0.4263(4) 0.2545(4) 0.8445(3) 0.024(2) Uani 0.50 1 d PDU G 1
F1C F 0.4706(5) 0.3122(4) 0.8670(3) 0.0471(17) Uani 0.50 1 d PDU G 1
F2C F 0.4842(4) 0.1686(3) 0.8311(3) 0.0391(14) Uani 0.50 1 d PDU G 1
F3C F 0.3953(5) 0.2891(5) 0.7941(3) 0.0567(19) Uani 0.50 1 d PDU G 1
F4C F 0.3470(4) 0.2380(3) 0.8939(2) 0.0511(13) Uani 0.50 1 d PDU G 1
B1C' B 0.4474(6) 0.2664(7) 0.8323(5) 0.016(4) Uani 0.25 1 d PDU H 2
F1C' F 0.4077(8) 0.3462(6) 0.8664(5) 0.059(3) Uani 0.25 1 d PDU H 2
F2C' F 0.5476(4) 0.2561(5) 0.8118(3) 0.0328(16) Uani 0.25 1 d PDU H 2
F3C' F 0.4105(9) 0.2633(8) 0.7828(5) 0.043(3) Uani 0.25 1 d PDU H 2
F4C' F 0.4242(7) 0.1962(6) 0.8728(5) 0.063(3) Uani 0.25 1 d PDU H 2
B1C" B 0.4314(8) 0.2636(8) 0.8378(6) 0.080(10) Uani 0.25 1 d PDU I 3
F1C" F 0.4493(10) 0.3303(9) 0.8702(7) 0.047(4) Uani 0.25 1 d PDU I 3
F2C" F 0.5047(7) 0.1872(7) 0.8248(6) 0.041(3) Uani 0.25 1 d PDU I 3
F3C" F 0.3391(8) 0.2489(10) 0.8674(6) 0.094(5) Uani 0.25 1 d PDU I 3
F4C" F 0.4385(9) 0.2930(8) 0.7766(5) 0.056(3) Uani 0.25 1 d PDU I 3
N1X N 0.1087(8) 0.3484(8) 0.8254(6) 0.078(3) Uani 0.50 1 d PDU J 1
C1X C 0.1706(8) 0.3741(9) 0.7912(6) 0.047(3) Uani 0.50 1 d PDU J 1
C2X C 0.2480(8) 0.4108(8) 0.7448(6) 0.050(3) Uani 0.50 1 d PDU J 1
H2X1 H 0.2908 0.4278 0.7664 0.075 Uiso 0.50 1 calc PR J 1
H2X2 H 0.2198 0.4643 0.7253 0.075 Uiso 0.50 1 calc PR J 1
H2X3 H 0.2853 0.3649 0.7117 0.075 Uiso 0.50 1 calc PR J 1
N1X' N 0.1165(8) 0.3211(7) 0.8373(5) 0.065(3) Uani 0.50 1 d PDU K 2
C1X' C 0.1629(10) 0.3606(10) 0.8031(7) 0.056(3) Uani 0.50 1 d PDU K 2
C2X' C 0.2241(9) 0.4133(9) 0.7573(6) 0.052(3) Uani 0.50 1 d PDU K 2
H2X4 H 0.2272 0.4679 0.7785 0.078 Uiso 0.50 1 calc PR K 2
H2X5 H 0.1970 0.4306 0.7224 0.078 Uiso 0.50 1 calc PR K 2
H2X6 H 0.2896 0.3770 0.7402 0.078 Uiso 0.50 1 calc PR K 2
N1W N 0.3543(7) 0.0890(6) 0.1180(4) 0.065(3) Uani 0.50 1 d PDU L 1
C1W C 0.3432(8) 0.0491(7) 0.1629(4) 0.044(2) Uani 0.50 1 d PDU L 1
C2W C 0.3411(10) -0.0031(10) 0.2196(5) 0.063(4) Uani 0.50 1 d PDU L 1
H2W1 H 0.4055 -0.0397 0.2146 0.095 Uiso 0.50 1 calc PR L 1
H2W2 H 0.2941 -0.0429 0.2260 0.095 Uiso 0.50 1 calc PR L 1
H2W3 H 0.3221 0.0380 0.2565 0.095 Uiso 0.50 1 calc PR L 1
N1W' N 0.3151(7) 0.0906(6) 0.1125(4) 0.058(2) Uani 0.50 1 d PDU M 2
C1W' C 0.3187(9) 0.0507(8) 0.1555(5) 0.053(3) Uani 0.50 1 d PDU M 2
C2W' C 0.3209(11) -0.0021(10) 0.2115(6) 0.061(3) Uani 0.50 1 d PDU M 2
H2W4 H 0.2616 -0.0271 0.2275 0.092 Uiso 0.50 1 calc PR M 2
H2W5 H 0.3250 0.0367 0.2446 0.092 Uiso 0.50 1 calc PR M 2
H2W6 H 0.3774 -0.0517 0.2004 0.092 Uiso 0.50 1 calc PR M 2
N1K N 0.1159(7) 0.0175(8) -0.0234(6) 0.105(3) Uani 0.50 1 d PDU N 1
C2K C 0.1742(13) 0.1519(10) 0.0157(8) 0.123(4) Uani 0.50 1 d PDU N 1
H2K1 H 0.1204 0.2039 0.0280 0.185 Uiso 0.50 1 calc PR N 1
H2K2 H 0.2267 0.1682 -0.0201 0.185 Uiso 0.50 1 calc PR N 1
H2K3 H 0.1982 0.1345 0.0520 0.185 Uiso 0.50 1 calc PR N 1
C1K C 0.1409(8) 0.0767(7) -0.0033(7) 0.097(3) Uani 0.50 1 d PDU N 1
C2J C 0.1313(18) 0.1488(17) -0.0287(15) 0.123(4) Uani 0.25 1 d PDU O 2
H2J1 H 0.1661 0.1465 0.0026 0.185 Uiso 0.25 1 calc PR O 2
H2J2 H 0.0858 0.2067 -0.0243 0.185 Uiso 0.25 1 calc PR O 2
H2J3 H 0.1778 0.1428 -0.0718 0.185 Uiso 0.25 1 calc PR O 2
C1J C 0.078(2) 0.0744(18) -0.0177(19) 0.148(6) Uani 0.25 1 d PDU O 2
N1J N 0.045(2) 0.0120(19) -0.0131(16) 0.154(6) Uani 0.25 1 d PDU . 2
N1L N 0.1777(13) 0.1782(12) 0.0535(7) 0.078(4) Uani 0.25 1 d PDU P 3
C1L C 0.1851(16) 0.1709(13) 0.0011(6) 0.060(4) Uani 0.25 1 d PDU P 3
C2L C 0.1809(16) 0.1878(12) -0.0642(7) 0.076(5) Uani 0.25 1 d PDU P 3
H2L1 H 0.1175 0.2240 -0.0625 0.114 Uiso 0.25 1 calc PRD P 3
H2L2 H 0.1906 0.1299 -0.0861 0.114 Uiso 0.25 1 calc PR P 3
H2L3 H 0.2319 0.2206 -0.0874 0.114 Uiso 0.25 1 calc PR P 3
O1W O 0.1377(9) -0.0080(8) 0.1089(6) 0.093(4) Uani 0.30 1 d PD Q 4
H1WA H 0.143(5) -0.033(7) 0.075(3) 0.140 Uiso 0.30 1 d PD R 4
H1WB H 0.186(3) -0.030(8) 0.120(3) 0.140 Uiso 0.30 1 d PD S 4
O2W O 0.1751(17) 0.0703(16) 0.0789(12) 0.142(9) Uani 0.20 1 d PDU T 5
H2WA H 0.162(12) 0.022(4) 0.097(7) 0.213 Uiso 0.20 1 d PD U 5
H2WB H 0.153(9) 0.076(16) 0.048(4) 0.213 Uiso 0.20 1 d PD V 5

loop_
_atom_site_aniso_label
_atom_site_aniso_U_11
_atom_site_aniso_U_22
_atom_site_aniso_U_33
_atom_site_aniso_U_23
_atom_site_aniso_U_13
_atom_site_aniso_U_12
Fe1A 0.01383(17) 0.01504(17) 0.01664(18) -0.00066(14) -0.00415(15) -0.00408(14)
Fe1B 0.01383(18) 0.0247(2) 0.01705(19) -0.00139(15) -0.00315(15) -0.00344(16)
Br1A 0.02359(14) 0.02019(13) 0.02493(14) -0.00692(11) 0.00058(12) -0.00355(11)
Br2A 0.01815(14) 0.02915(15) 0.03891(17) -0.00836(13) -0.00197(13) 0.00026(12)
N1A 0.0177(11) 0.0140(10) 0.0159(10) 0.0009(8) -0.0035(9) -0.0052(9)
N2A 0.0169(11) 0.0132(10) 0.0164(11) 0.0002(8) -0.0025(9) -0.0059(9)
N3A 0.0141(10) 0.0181(11) 0.0188(11) -0.0017(9) -0.0064(9) -0.0028(9)
N4A 0.0140(10) 0.0172(10) 0.0169(11) -0.0018(8) -0.0052(9) -0.0053(9)
N5A 0.0156(11) 0.0197(11) 0.0195(11) 0.0021(9) -0.0044(9) -0.0049(9)
N6A 0.0178(11) 0.0186(11) 0.0223(12) -0.0029(9) -0.0061(10) -0.0043(9)
O1A 0.0162(9) 0.0153(9) 0.0159(9) -0.0019(7) 0.0008(7) -0.0054(7)
O2A 0.0134(9) 0.0217(9) 0.0161(9) -0.0039(7) -0.0033(7) -0.0040(7)
C1A 0.0205(13) 0.0149(12) 0.0189(13) 0.0006(10) -0.0042(11) -0.0061(10)
C2A 0.0195(13) 0.0137(12) 0.0204(13) -0.0012(10) -0.0020(11) -0.0038(10)
C3A 0.0197(13) 0.0169(13) 0.0241(14) 0.0034(11) -0.0041(11) -0.0025(11)
C4A 0.0212(13) 0.0188(13) 0.0185(13) 0.0032(10) -0.0072(11) -0.0053(11)
C5A 0.0178(13) 0.0150(12) 0.0163(12) 0.0026(10) -0.0040(10) -0.0054(10)
C6A 0.0168(12) 0.0175(12) 0.0168(12) 0.0012(10) -0.0044(10) -0.0066(10)
C7A 0.0157(12) 0.0160(12) 0.0201(13) -0.0018(10) -0.0064(11) -0.0039(10)
C8A 0.0187(13) 0.0200(13) 0.0168(13) -0.0012(10) -0.0032(11) -0.0066(11)
C9A 0.0171(13) 0.0240(14) 0.0192(13) -0.0026(11) -0.0033(11) -0.0064(11)
C10A 0.0130(12) 0.0228(13) 0.0190(13) -0.0059(11) -0.0011(11) -0.0031(11)
C11A 0.0133(12) 0.0176(12) 0.0213(13) -0.0019(10) -0.0058(11) -0.0026(10)
C12A 0.0116(12) 0.0194(12) 0.0155(12) -0.0012(10) -0.0023(10) -0.0053(10)
C13A 0.0158(12) 0.0185(12) 0.0157(12) 0.0017(10) -0.0045(10) -0.0064(10)
C14A 0.0193(13) 0.0111(11) 0.0141(12) -0.0009(9) -0.0036(10) -0.0041(10)
C15A 0.0174(12) 0.0128(11) 0.0185(13) 0.0016(10) -0.0038(11) -0.0041(10)
C16A 0.0137(12) 0.0147(12) 0.0243(14) -0.0015(10) -0.0032(11) -0.0009(10)
C17A 0.0171(13) 0.0183(13) 0.0241(14) 0.0027(11) -0.0101(11) -0.0044(11)
C18A 0.0232(15) 0.0322(16) 0.0203(14) -0.0021(12) 0.0010(12) -0.0085(13)
C19A 0.0178(13) 0.0178(13) 0.0222(14) -0.0041(11) -0.0001(11) -0.0042(11)
C20A 0.0145(13) 0.0215(13) 0.0244(14) -0.0029(11) -0.0052(11) -0.0030(11)
C21A 0.0132(13) 0.0242(14) 0.0298(15) -0.0057(12) -0.0072(12) -0.0013(11)
C22A 0.0199(14) 0.0200(14) 0.0395(17) -0.0013(12) -0.0150(13) 0.0002(11)
C23A 0.0207(14) 0.0221(14) 0.0286(15) 0.0026(11) -0.0120(12) -0.0030(11)
C24A 0.0188(13) 0.0199(13) 0.0223(13) 0.0014(11) -0.0116(11) -0.0056(11)
C25A 0.0200(13) 0.0189(13) 0.0180(13) 0.0035(10) -0.0065(11) -0.0080(11)
C26A 0.0183(13) 0.0157(12) 0.0164(12) 0.0018(10) -0.0042(11) -0.0053(10)
C27A 0.0211(14) 0.0245(14) 0.0231(14) -0.0010(11) -0.0092(12) -0.0100(11)
C28A 0.0278(15) 0.0231(14) 0.0196(14) -0.0046(11) -0.0025(12) -0.0098(12)
C29A 0.0337(17) 0.0449(19) 0.0257(16) -0.0161(14) 0.0002(14) -0.0154(15)
C30A 0.0190(13) 0.0181(13) 0.0221(14) -0.0002(11) -0.0052(12) -0.0022(11)
C31A 0.0308(16) 0.0286(15) 0.0352(17) -0.0007(13) -0.0185(14) -0.0109(13)
C32A 0.0226(14) 0.0226(14) 0.0258(15) -0.0021(12) -0.0071(12) -0.0067(12)
C33A 0.0372(19) 0.051(2) 0.0350(18) 0.0131(16) -0.0038(15) -0.0230(17)
Br1B 0.0478(2) 0.04003(18) 0.04176(19) 0.01850(15) -0.02061(16) -0.02240(16)
Br2B 0.03372(17) 0.0556(2) 0.0454(2) 0.02162(16) -0.01947(15) -0.02724(16)
N1B 0.0146(11) 0.0211(11) 0.0178(11) -0.0037(9) -0.0020(9) -0.0004(9)
N2B 0.0125(10) 0.0190(11) 0.0173(11) -0.0022(9) -0.0013(9) -0.0010(9)
N3B 0.0151(11) 0.0304(13) 0.0230(12) 0.0012(10) -0.0082(10) -0.0057(10)
N4B 0.0136(11) 0.0285(12) 0.0181(11) -0.0004(9) -0.0057(9) -0.0031(9)
N5B 0.0185(12) 0.0329(14) 0.0237(12) 0.0010(11) -0.0049(10) -0.0029(11)
N6B 0.0185(12) 0.0331(14) 0.0224(12) -0.0023(10) -0.0031(10) -0.0047(11)
O1B 0.0167(9) 0.0215(9) 0.0174(9) -0.0034(7) -0.0002(8) -0.0008(8)
O2B 0.0145(9) 0.0275(10) 0.0173(9) 0.0022(8) -0.0038(8) -0.0054(8)
C1B 0.0181(13) 0.0266(14) 0.0196(13) 0.0002(11) -0.0057(11) -0.0022(11)
C2B 0.0255(15) 0.0233(14) 0.0257(15) 0.0013(12) -0.0049(12) -0.0050(12)
C3B 0.0297(16) 0.0242(14) 0.0294(16) -0.0040(12) -0.0107(13) -0.0087(12)
C4B 0.0273(15) 0.0243(14) 0.0215(14) -0.0029(11) -0.0084(12) -0.0053(12)
C5B 0.0177(13) 0.0195(13) 0.0187(13) -0.0046(10) -0.0043(11) 0.0011(11)
C6B 0.0185(13) 0.0226(13) 0.0162(13) -0.0045(10) -0.0039(11) -0.0007(11)
C7B 0.0164(13) 0.0232(13) 0.0159(12) -0.0015(10) -0.0051(11) -0.0036(11)
C8B 0.0173(13) 0.0222(13) 0.0208(13) -0.0012(11) -0.0047(11) 0.0000(11)
C9B 0.0158(13) 0.0296(15) 0.0193(13) -0.0004(11) -0.0034(11) -0.0051(11)
C10B 0.0168(13) 0.0234(13) 0.0205(13) 0.0025(11) -0.0050(11) -0.0067(11)
C11B 0.0132(12) 0.0218(13) 0.0206(13) -0.0021(10) -0.0052(11) -0.0046(10)
C12B 0.0130(12) 0.0227(13) 0.0147(12) -0.0033(10) -0.0032(10) -0.0041(10)
C13B 0.0153(13) 0.0252(14) 0.0183(13) -0.0051(11) -0.0044(11) -0.0001(11)
C14B 0.0200(14) 0.0226(14) 0.0249(14) -0.0064(11) -0.0079(12) -0.0018(11)
C15B 0.0146(12) 0.0204(13) 0.0231(14) -0.0001(11) -0.0029(11) -0.0069(11)
C16B 0.0183(13) 0.0175(13) 0.0223(14) -0.0046(11) -0.0039(11) -0.0021(11)
C17B 0.0175(13) 0.0204(13) 0.0170(13) -0.0031(10) -0.0040(11) -0.0010(11)
C18B 0.0166(13) 0.0243(14) 0.0164(13) -0.0051(11) -0.0020(11) -0.0024(11)
C19B 0.0179(13) 0.0341(16) 0.0168(13) -0.0027(12) -0.0045(11) -0.0013(12)
C20B 0.0225(15) 0.0294(15) 0.0204(14) 0.0000(12) -0.0029(12) -0.0010(12)
C21B 0.0211(14) 0.0222(14) 0.0234(14) -0.0011(11) -0.0001(12) -0.0031(12)
C22B 0.0240(15) 0.0325(16) 0.0231(15) 0.0014(12) 0.0034(12) -0.0044(13)
C23B 0.0284(17) 0.052(2) 0.0290(17) 0.0129(15) -0.0068(14) -0.0047(15)
C24B 0.0186(14) 0.0389(17) 0.0254(15) 0.0053(13) -0.0099(12) -0.0098(13)
C25B 0.0218(15) 0.0434(18) 0.0346(17) 0.0111(14) -0.0160(13) -0.0147(14)
C26B 0.0353(17) 0.0398(18) 0.048(2) 0.0064(15) -0.0251(16) -0.0193(15)
C27B 0.0299(16) 0.0362(17) 0.0358(17) -0.0052(14) -0.0163(14) -0.0090(14)
C28B 0.0189(13) 0.0326(15) 0.0235(14) -0.0016(12) -0.0112(12) -0.0080(12)
C29B 0.0199(14) 0.0297(15) 0.0211(14) -0.0034(12) -0.0079(12) -0.0031(12)
C31B 0.023(4) 0.039(4) 0.035(4) -0.003(3) 0.000(3) -0.012(3)
C32B 0.054(5) 0.060(5) 0.055(5) -0.007(4) -0.007(4) 0.001(4)
C31' 0.020(3) 0.024(3) 0.027(4) 0.001(3) -0.004(3) -0.001(3)
C32' 0.032(3) 0.028(3) 0.030(3) -0.001(3) 0.006(3) 0.007(3)
C33B 0.018(2) 0.020(2) 0.021(2) -0.0019(16) -0.0049(15) -0.0072(16)
C34B 0.031(2) 0.031(2) 0.031(2) 0.0027(16) -0.0125(16) -0.0059(17)
C33' 0.028(2) 0.030(3) 0.027(2) -0.0031(17) -0.0089(16) -0.0062(17)
C34' 0.050(3) 0.049(3) 0.047(3) 0.0013(18) -0.0189(18) -0.0050(18)
B1A 0.038(2) 0.040(2) 0.031(2) 0.0047(17) -0.0078(18) 0.0034(18)
F1A 0.0623(14) 0.0451(13) 0.0836(17) 0.0195(12) -0.0454(13) -0.0080(11)
F2A 0.0340(12) 0.0789(17) 0.0794(17) 0.0194(14) -0.0030(12) -0.0091(12)
F3A 0.0556(14) 0.0481(13) 0.0523(13) 0.0219(11) -0.0018(11) 0.0092(11)
F4A 0.109(2) 0.0610(16) 0.0584(15) -0.0191(13) -0.0326(15) 0.0213(15)
B1D 0.026(5) 0.021(5) 0.020(5) 0.002(4) -0.001(4) -0.002(4)
F1D 0.036(3) 0.048(4) 0.033(3) -0.004(3) -0.020(3) -0.006(3)
F2D 0.101(5) 0.046(4) 0.070(4) -0.018(3) -0.041(4) 0.018(3)
F3D 0.060(3) 0.098(5) 0.059(3) 0.023(3) -0.031(3) -0.035(3)
F4D 0.068(5) 0.069(4) 0.045(4) -0.028(3) 0.013(3) -0.017(3)
B1D' 0.049(8) 0.047(8) 0.038(8) -0.011(6) -0.011(6) -0.007(6)
F1D' 0.060(5) 0.094(6) 0.072(6) 0.006(5) -0.022(4) -0.019(5)
F2D' 0.061(4) 0.031(3) 0.075(4) 0.007(2) 0.000(3) -0.013(3)
F3D' 0.029(2) 0.056(3) 0.032(2) 0.001(2) 0.0007(18) -0.016(2)
F4D' 0.048(3) 0.050(3) 0.046(4) -0.027(3) 0.001(3) -0.011(3)
N1S 0.067(2) 0.054(2) 0.059(2) 0.0095(18) -0.0137(19) -0.0256(18)
C1S 0.053(3) 0.068(3) 0.050(2) -0.007(2) -0.012(2) 0.014(2)
C2S 0.039(2) 0.0357(19) 0.047(2) -0.0019(17) -0.0031(18) -0.0092(16)
N1T 0.0477(18) 0.0419(17) 0.0414(17) 0.0037(14) -0.0187(15) 0.0018(15)
C1T 0.046(2) 0.061(2) 0.054(2) 0.019(2) -0.0143(19) -0.023(2)
C2T 0.0371(18) 0.0262(16) 0.0397(19) 0.0004(14) -0.0222(16) -0.0033(14)
N1U 0.041(2) 0.061(2) 0.111(3) -0.001(2) -0.018(2) -0.0093(18)
C1U 0.043(2) 0.047(2) 0.053(2) 0.0008(18) -0.0168(19) -0.0084(18)
C2U 0.079(3) 0.109(4) 0.056(3) 0.030(3) -0.032(2) -0.056(3)
N1R 0.0291(14) 0.0432(16) 0.0269(14) 0.0018(12) -0.0070(12) -0.0029(13)
C1R 0.0211(14) 0.0342(17) 0.0224(15) -0.0055(13) -0.0033(12) -0.0059(13)
C2R 0.042(2) 0.0301(17) 0.042(2) 0.0019(15) -0.0035(17) -0.0026(15)
B1B 0.029(3) 0.029(3) 0.030(3) 0.001(3) -0.006(3) -0.003(3)
F1B 0.058(3) 0.043(2) 0.047(2) 0.0040(19) -0.034(2) -0.009(2)
F2B 0.036(2) 0.033(2) 0.036(2) 0.0071(16) -0.0160(17) -0.0128(16)
F3B 0.030(2) 0.059(3) 0.058(3) -0.002(2) 0.0003(19) -0.011(2)
F4B 0.034(2) 0.050(3) 0.035(2) -0.0075(19) -0.0122(17) -0.011(2)
B1B' 0.016(5) 0.015(4) 0.020(5) -0.003(3) -0.003(3) -0.003(3)
F1B' 0.025(3) 0.032(3) 0.040(4) -0.003(3) -0.014(3) -0.003(3)
F2B' 0.050(4) 0.044(4) 0.052(5) 0.009(3) -0.009(3) -0.017(3)
F3B' 0.029(4) 0.037(4) 0.041(4) 0.015(3) 0.005(3) -0.007(3)
F4B' 0.026(3) 0.044(4) 0.029(4) -0.008(3) -0.009(3) -0.009(3)
B1B" 0.066(12) 0.066(12) 0.068(12) 0.000(5) -0.020(6) -0.013(5)
F1B" 0.060(6) 0.055(5) 0.050(5) 0.001(4) -0.011(4) -0.013(4)
F2B" 0.057(5) 0.050(5) 0.052(5) 0.000(4) -0.022(4) -0.007(4)
F3B" 0.074(6) 0.086(6) 0.077(6) -0.002(4) -0.025(4) -0.015(4)
F4B" 0.068(8) 0.065(8) 0.059(8) 0.004(4) -0.023(5) -0.014(5)
B1C 0.028(3) 0.019(3) 0.021(3) 0.003(2) -0.007(3) -0.002(3)
F1C 0.063(3) 0.034(2) 0.045(3) -0.004(2) -0.016(2) -0.011(2)
F2C 0.046(3) 0.028(2) 0.048(3) -0.0090(19) -0.024(2) 0.000(2)
F3C 0.070(3) 0.057(3) 0.047(3) 0.010(2) -0.032(3) 0.001(3)
F4C 0.061(3) 0.044(2) 0.039(2) -0.001(2) 0.001(2) -0.017(2)
B1C' 0.018(5) 0.018(5) 0.012(5) 0.002(4) -0.002(4) -0.005(4)
F1C' 0.057(5) 0.060(5) 0.058(4) -0.017(3) -0.018(4) -0.002(4)
F2C' 0.028(3) 0.038(3) 0.028(3) 0.002(3) -0.004(3) -0.004(3)
F3C' 0.045(5) 0.050(5) 0.035(4) 0.000(3) -0.017(3) -0.002(4)
F4C' 0.058(4) 0.065(4) 0.070(4) 0.024(4) -0.025(4) -0.021(4)
B1C" 0.080(11) 0.080(11) 0.080(11) 0.004(5) -0.026(5) -0.015(5)
F1C" 0.053(5) 0.047(5) 0.041(5) -0.012(4) -0.012(4) -0.009(4)
F2C" 0.039(5) 0.044(5) 0.038(4) -0.013(3) -0.012(3) -0.001(4)
F3C" 0.090(6) 0.095(6) 0.099(6) -0.007(4) -0.030(4) -0.016(4)
F4C" 0.069(5) 0.055(5) 0.045(5) 0.000(4) -0.026(4) 0.000(4)
N1X 0.082(5) 0.077(5) 0.073(5) 0.000(4) -0.025(4) -0.012(4)
C1X 0.058(4) 0.047(4) 0.042(4) -0.007(3) -0.024(3) -0.009(3)
C2X 0.057(5) 0.045(4) 0.049(4) -0.002(3) -0.020(3) -0.007(3)
N1X' 0.072(4) 0.062(4) 0.063(4) -0.002(3) -0.017(3) -0.024(3)
C1X' 0.058(5) 0.058(5) 0.058(5) -0.009(4) -0.018(4) -0.020(4)
C2X' 0.055(5) 0.056(5) 0.050(5) -0.007(3) -0.019(4) -0.013(4)
N1W 0.072(4) 0.049(4) 0.072(4) -0.007(3) -0.018(3) -0.013(3)
C1W 0.047(4) 0.037(4) 0.051(4) -0.014(3) -0.020(3) -0.006(3)
C2W 0.060(5) 0.069(5) 0.061(5) 0.001(4) -0.020(4) -0.011(4)
N1W' 0.067(4) 0.041(3) 0.061(4) -0.004(3) -0.016(3) -0.006(3)
C1W' 0.052(5) 0.045(4) 0.057(4) -0.006(3) -0.008(3) -0.009(3)
C2W' 0.061(5) 0.058(4) 0.061(4) -0.001(3) -0.019(4) -0.002(4)
N1K 0.062(5) 0.116(6) 0.134(7) -0.024(5) -0.041(5) 0.013(5)
C2K 0.109(6) 0.124(6) 0.125(6) -0.012(5) -0.027(5) -0.007(5)
C1K 0.057(5) 0.064(5) 0.145(7) 0.010(5) -0.008(5) 0.004(4)
C2J 0.109(6) 0.124(6) 0.125(6) -0.012(5) -0.027(5) -0.007(5)
C1J 0.151(8) 0.144(8) 0.153(8) -0.005(7) -0.051(7) -0.030(6)
N1J 0.160(9) 0.146(8) 0.157(9) -0.015(7) -0.044(7) -0.038(6)
N1L 0.075(7) 0.081(8) 0.087(6) -0.017(6) -0.024(6) -0.035(6)
C1L 0.060(7) 0.036(6) 0.065(6) -0.009(6) 0.005(6) 0.000(6)
C2L 0.079(8) 0.061(8) 0.088(7) -0.002(7) -0.034(7) 0.002(7)
O1W 0.088(9) 0.067(7) 0.105(10) 0.025(7) -0.025(8) 0.017(7)
O2W 0.133(11) 0.150(12) 0.133(11) 0.001(9) -0.037(8) -0.010(9)

loop_
_atom_type_symbol
_atom_type_description
_atom_type_scat_dispersion_real
_atom_type_scat_dispersion_imag
_atom_type_scat_source
C C 0.0033 0.0016 'International Tables Vol C Tables 4.2.6.8 and 6.1.1.4'
H H 0.0000 0.0000 'International Tables Vol C Tables 4.2.6.8 and 6.1.1.4'
B B 0.0013 0.0007 'International Tables Vol C Tables 4.2.6.8 and 6.1.1.4'
N N 0.0061 0.0033 'International Tables Vol C Tables 4.2.6.8 and 6.1.1.4'
O O 0.0106 0.0060 'International Tables Vol C Tables 4.2.6.8 and 6.1.1.4'
F F 0.0171 0.0103 'International Tables Vol C Tables 4.2.6.8 and 6.1.1.4'
Fe Fe 0.3463 0.8444 'International Tables Vol C Tables 4.2.6.8 and 6.1.1.4'
Br Br -0.2901 2.4595 'International Tables Vol C Tables 4.2.6.8 and 6.1.1.4'

loop_
_geom_angle_atom_site_label_1
_geom_angle_atom_site_label_2
_geom_angle_atom_site_label_3
_geom_angle
_geom_angle_site_symmetry_1
_geom_angle_site_symmetry_3
N6A Fe1A N5A 86.69(9) . .
N6A Fe1A N1A 92.59(9) . .
N5A Fe1A N1A 97.19(9) . .
N6A Fe1A N4A 173.90(9) . .
N5A Fe1A N4A 88.66(9) . .
N1A Fe1A N4A 91.90(9) . .
N6A Fe1A N2A 85.34(9) . .
N5A Fe1A N2A 171.81(9) . .
N1A Fe1A N2A 81.31(9) . .
N4A Fe1A N2A 99.42(9) . .
N6A Fe1A N3A 94.75(9) . .
N5A Fe1A N3A 89.79(9) . .
N1A Fe1A N3A 170.15(9) . .
N4A Fe1A N3A 81.28(9) . .
N2A Fe1A N3A 92.74(9) . .
N5B Fe1B N6B 86.95(10) . .
N5B Fe1B N4B 173.46(10) . .
N6B Fe1B N4B 87.05(10) . .
N5B Fe1B N2B 86.07(10) . .
N6B Fe1B N2B 171.38(10) . .
N4B Fe1B N2B 100.14(9) . .
N5B Fe1B N3B 96.56(10) . .
N6B Fe1B N3B 93.41(10) . .
N4B Fe1B N3B 81.21(10) . .
N2B Fe1B N3B 92.41(9) . .
N5B Fe1B N1B 90.62(10) . .
N6B Fe1B N1B 93.81(10) . .
N4B Fe1B N1B 92.37(9) . .
N2B Fe1B N1B 81.21(9) . .
N3B Fe1B N1B 170.07(9) . .
C1A N1A C5A 118.4(2) . .
C1A N1A Fe1A 127.45(19) . .
C5A N1A Fe1A 113.81(17) . .
C6A N2A C7A 119.1(2) . .
C6A N2A Fe1A 115.02(18) . .
C7A N2A Fe1A 124.76(17) . .
C20A N3A C24A 118.8(2) . .
C20A N3A Fe1A 127.47(18) . .
C24A N3A Fe1A 113.64(17) . .
C25A N4A C26A 118.4(2) . .
C25A N4A Fe1A 115.23(18) . .
C26A N4A Fe1A 125.89(16) . .
C30A N5A Fe1A 167.2(2) . .
C32A N6A Fe1A 178.4(2) . .
C12A O1A C13A 118.19(19) . .
C14A O2A C13A 118.34(19) . .
N1A C1A C2A 121.8(3) . .
C3A C2A C1A 120.2(2) . .
C3A C2A Br1A 121.0(2) . .
C1A C2A Br1A 118.8(2) . .
C4A C3A C2A 118.1(3) . .
C3A C4A C5A 119.3(3) . .
N1A C5A C4A 122.1(2) . .
N1A C5A C6A 113.3(2) . .
C4A C5A C6A 124.5(2) . .
N2A C6A C5A 115.8(2) . .
C12A C7A C8A 120.1(2) . .
C12A C7A N2A 119.2(2) . .
C8A C7A N2A 120.6(2) . .
C7A C8A C9A 120.5(2) . .
C10A C9A C8A 118.3(2) . .
C10A C9A C18A 120.9(2) . .
C8A C9A C18A 120.8(2) . .
C9A C10A C11A 122.4(2) . .
C10A C11A C12A 118.5(2) . .
C10A C11A C16A 123.4(2) . .
C12A C11A C16A 118.1(2) . .
O1A C12A C7A 116.3(2) . .
O1A C12A C11A 123.5(2) . .
C7A C12A C11A 120.2(2) . .
O1A C13A O2A 108.6(2) . .
O1A C13A C17A 112.2(2) . .
O2A C13A C17A 112.4(2) . .
O2A C14A C15A 123.6(2) . .
O2A C14A C26A 115.9(2) . 2_766
C15A C14A C26A 120.5(2) . 2_766
C14A C15A C19A 118.7(2) . .
C14A C15A C16A 118.2(2) . .
C19A C15A C16A 123.1(2) . .
C11A C16A C15A 109.4(2) . .
C11A C16A C17A 108.2(2) . .
C15A C16A C17A 107.6(2) . .
C13A C17A C16A 107.1(2) . .
C28A C19A C15A 121.6(3) 2_766 .
N3A C20A C21A 121.1(3) . .
C22A C21A C20A 120.7(3) . .
C22A C21A Br2A 120.7(2) . .
C20A C21A Br2A 118.6(2) . .
C21A C22A C23A 118.3(3) . .
C22A C23A C24A 118.8(3) . .
N3A C24A C23A 122.3(2) . .
N3A C24A C25A 113.4(2) . .
C23A C24A C25A 124.3(2) . .
N4A C25A C24A 116.1(2) . .
C27A C26A C14A 119.7(2) . 2_766
C27A C26A N4A 120.8(2) . .
C14A C26A N4A 119.4(2) 2_766 .
C28A C27A C26A 120.6(3) . .
C27A C28A C19A 118.8(3) . 2_766
C27A C28A C29A 121.0(3) . .
C19A C28A C29A 120.1(3) 2_766 .
N5A C30A C31A 178.6(3) . .
N6A C32A C33A 178.4(3) . .
C1B N1B C5B 118.2(2) . .
C1B N1B Fe1B 128.53(19) . .
C5B N1B Fe1B 113.15(18) . .
C6B N2B C7B 117.9(2) . .
C6B N2B Fe1B 115.13(18) . .
C7B N2B Fe1B 125.77(17) . .
C24B N3B C28B 118.0(3) . .
C24B N3B Fe1B 128.0(2) . .
C28B N3B Fe1B 113.61(18) . .
C29B N4B C18B 118.2(2) . 2_665
C29B N4B Fe1B 115.33(19) . .
C18B N4B Fe1B 125.44(18) 2_665 .
C31B N5B C31' 13.8(11) . .
C31B N5B Fe1B 178.5(7) . .
C31' N5B Fe1B 165.0(6) . .
C33' N6B C33B 17.1(7) . .
C33' N6B Fe1B 173.1(5) . .
C33B N6B Fe1B 167.8(5) . .
C12B O1B C13B 117.4(2) . .
C17B O2B C13B 118.5(2) . .
N1B C1B C2B 121.6(3) . .
C3B C2B C1B 120.6(3) . .
C3B C2B Br1B 119.8(2) . .
C1B C2B Br1B 119.7(2) . .
C2B C3B C4B 118.4(3) . .
C3B C4B C5B 118.6(3) . .
N1B C5B C4B 122.6(3) . .
N1B C5B C6B 113.8(2) . .
C4B C5B C6B 123.5(3) . .
N2B C6B C5B 116.2(2) . .
C12B C7B C8B 120.2(2) . .
C12B C7B N2B 119.5(2) . .
C8B C7B N2B 120.3(2) . .
C9B C8B C7B 120.8(3) . .
C8B C9B C10B 118.0(2) . .
C8B C9B C22B 120.9(3) . .
C10B C9B C22B 121.1(3) . .
C11B C10B C9B 122.3(3) . .
C10B C11B C12B 118.9(2) . .
C10B C11B C15B 123.0(2) . .
C12B C11B C15B 118.0(2) . .
O1B C12B C11B 124.3(2) . .
O1B C12B C7B 115.9(2) . .
C11B C12B C7B 119.8(2) . .
O1B C13B O2B 108.3(2) . .
O1B C13B C14B 112.3(2) . .
O2B C13B C14B 112.3(2) . .
C13B C14B C15B 107.0(2) . .
C11B C15B C16B 109.1(2) . .
C11B C15B C14B 108.4(2) . .
C16B C15B C14B 107.8(2) . .
C17B C16B C21B 118.3(3) . .
C17B C16B C15B 117.7(2) . .
C21B C16B C15B 123.9(2) . .
O2B C17B C16B 123.8(2) . .
O2B C17B C18B 115.9(2) . .
C16B C17B C18B 120.3(2) . .
C19B C18B C17B 120.4(3) . .
C19B C18B N4B 120.2(2) . 2_665
C17B C18B N4B 119.4(2) . 2_665
C18B C19B C20B 120.4(3) . .
C21B C20B C19B 118.4(3) . .
C21B C20B C23B 121.7(3) . .
C19B C20B C23B 119.8(3) . .
C20B C21B C16B 122.2(3) . .
N3B C24B C25B 120.9(3) . .
C26B C25B C24B 120.8(3) . .
C26B C25B Br2B 120.2(2) . .
C24B C25B Br2B 119.0(2) . .
C25B C26B C27B 118.1(3) . .
C28B C27B C26B 118.8(3) . .
N3B C28B C27B 123.1(3) . .
N3B C28B C29B 113.3(2) . .
C27B C28B C29B 123.5(3) . .
N4B C29B C28B 115.9(3) . .
N5B C31B C32B 171.6(13) . .
N5B C31' C32' 173.5(12) . .
N6B C33B C34B 176.4(8) . .
N6B C33' C34' 172.3(9) . .
F4A B1A F2A 112.1(4) . .
F4A B1A F1A 107.7(3) . .
F2A B1A F1A 109.8(3) . .
F4A B1A F3A 109.2(3) . .
F2A B1A F3A 108.9(3) . .
F1A B1A F3A 109.0(3) . .
F4D B1D F2D 109.4(6) . .
F4D B1D F1D 111.3(6) . .
F2D B1D F1D 108.8(6) . .
F4D B1D F3D 107.7(7) . .
F2D B1D F3D 110.1(6) . .
F1D B1D F3D 109.6(6) . .
F4D' B1D' F2D' 109.0(7) . .
F4D' B1D' F1D' 110.9(7) . .
F2D' B1D' F1D' 109.3(8) . .
F4D' B1D' F3D' 110.3(7) . .
F2D' B1D' F3D' 108.6(6) . .
F1D' B1D' F3D' 108.6(7) . .
N1S C2S C1S 179.5(5) . .
N1T C2T C1T 178.3(4) . .
N1U C1U C2U 178.2(5) . .
N1R C1R C2R 179.3(3) . .
F1B B1B F4B 112.4(5) . .
F1B B1B F3B 107.9(5) . .
F4B B1B F3B 108.4(5) . .
F1B B1B F2B 109.7(5) . .
F4B B1B F2B 108.9(5) . .
F3B B1B F2B 109.5(5) . .
F3B' B1B' F4B' 108.5(8) . .
F3B' B1B' F1B' 111.7(8) . .
F4B' B1B' F1B' 107.2(8) . .
F3B' B1B' F2B' 110.3(8) . .
F4B' B1B' F2B' 111.4(8) . .
F1B' B1B' F2B' 107.7(8) . .
F4B" B1B" F3B" 108.0(11) . .
F4B" B1B" F1B" 110.1(11) . .
F3B" B1B" F1B" 108.2(11) . .
F4B" B1B" F2B" 111.7(11) . .
F3B" B1B" F2B" 108.3(11) . .
F1B" B1B" F2B" 110.5(10) . .
F3C B1C F1C 113.1(6) . .
F3C B1C F4C 108.7(5) . .
F1C B1C F4C 108.3(5) . .
F3C B1C F2C 112.6(5) . .
F1C B1C F2C 111.3(5) . .
F4C B1C F2C 102.1(5) . .
F1C' B1C' F3C' 110.8(9) . .
F1C' B1C' F4C' 108.2(9) . .
F3C' B1C' F4C' 108.8(9) . .
F1C' B1C' F2C' 109.1(8) . .
F3C' B1C' F2C' 112.5(8) . .
F4C' B1C' F2C' 107.3(8) . .
F1C" B1C" F3C" 109.5(10) . .
F1C" B1C" F4C" 108.0(11) . .
F3C" B1C" F4C" 109.2(10) . .
F1C" B1C" F2C" 113.1(10) . .
F3C" B1C" F2C" 116.0(10) . .
F4C" B1C" F2C" 100.4(9) . .
N1X C1X C2X 177.0(15) . .
N1X' C1X' C2X' 179.7(19) . .
N1W C1W C2W 173.2(12) . .
N1W' C1W' C2W' 178.4(15) . .
N1K C1K C2K 175.0(16) . .
N1J C1J C2J 173(4) . .
C1J N1J N1J 139(4) . 2
N1L C1L C2L 164(2) . .

loop_
_geom_bond_atom_site_label_1
_geom_bond_atom_site_label_2
_geom_bond_distance
_geom_bond_site_symmetry_2
Fe1A N6A 1.945(2) .
Fe1A N5A 1.953(2) .
Fe1A N1A 1.957(2) .
Fe1A N4A 1.963(2) .
Fe1A N2A 1.964(2) .
Fe1A N3A 1.966(2) .
Fe1B N5B 1.945(2) .
Fe1B N6B 1.949(3) .
Fe1B N4B 1.954(2) .
Fe1B N2B 1.962(2) .
Fe1B N3B 1.969(2) .
Fe1B N1B 1.978(2) .
Br1A C2A 1.878(3) .
Br2A C21A 1.887(3) .
N1A C1A 1.338(3) .
N1A C5A 1.359(3) .
N2A C6A 1.281(3) .
N2A C7A 1.433(3) .
N3A C20A 1.335(3) .
N3A C24A 1.355(3) .
N4A C25A 1.277(3) .
N4A C26A 1.441(3) .
N5A C30A 1.140(3) .
N6A C32A 1.136(3) .
O1A C12A 1.376(3) .
O1A C13A 1.421(3) .
O2A C14A 1.375(3) .
O2A C13A 1.426(3) .
C1A C2A 1.384(4) .
C2A C3A 1.384(4) .
C3A C4A 1.383(4) .
C4A C5A 1.385(4) .
C5A C6A 1.453(4) .
C7A C12A 1.388(3) .
C7A C8A 1.393(4) .
C8A C9A 1.394(4) .
C9A C10A 1.385(4) .
C9A C18A 1.510(4) .
C10A C11A 1.389(4) .
C11A C12A 1.397(4) .
C11A C16A 1.513(4) .
C13A C17A 1.505(4) .
C14A C15A 1.388(4) .
C14A C26A 1.394(4) 2_766
C15A C19A 1.393(4) .
C15A C16A 1.517(4) .
C16A C17A 1.531(4) .
C19A C28A 1.389(4) 2_766
C20A C21A 1.386(4) .
C21A C22A 1.375(4) .
C22A C23A 1.383(4) .
C23A C24A 1.385(4) .
C24A C25A 1.455(4) .
C26A C27A 1.391(4) .
C26A C14A 1.394(4) 2_766
C27A C28A 1.385(4) .
C28A C19A 1.389(4) 2_766
C28A C29A 1.513(4) .
C30A C31A 1.459(4) .
C32A C33A 1.450(4) .
Br1B C2B 1.884(3) .
Br2B C25B 1.890(3) .
N1B C1B 1.336(3) .
N1B C5B 1.356(4) .
N2B C6B 1.282(3) .
N2B C7B 1.434(3) .
N3B C24B 1.347(4) .
N3B C28B 1.355(4) .
N4B C29B 1.284(4) .
N4B C18B 1.435(3) 2_665
N5B C31B 1.126(5) .
N5B C31' 1.149(6) .
N6B C33' 1.124(6) .
N6B C33B 1.139(6) .
O1B C12B 1.370(3) .
O1B C13B 1.423(3) .
O2B C17B 1.376(3) .
O2B C13B 1.428(3) .
C1B C2B 1.384(4) .
C2B C3B 1.374(4) .
C3B C4B 1.386(4) .
C4B C5B 1.386(4) .
C5B C6B 1.448(4) .
C7B C12B 1.393(4) .
C7B C8B 1.394(4) .
C8B C9B 1.386(4) .
C9B C10B 1.392(4) .
C9B C22B 1.511(4) .
C10B C11B 1.388(4) .
C11B C12B 1.392(4) .
C11B C15B 1.509(4) .
C13B C14B 1.510(4) .
C14B C15B 1.530(4) .
C15B C16B 1.513(4) .
C16B C17B 1.390(4) .
C16B C21B 1.395(4) .
C17B C18B 1.392(4) .
C18B C19B 1.383(4) .
C18B N4B 1.435(3) 2_665
C19B C20B 1.396(4) .
C20B C21B 1.384(4) .
C20B C23B 1.510(4) .
C24B C25B 1.385(4) .
C25B C26B 1.375(5) .
C26B C27B 1.386(4) .
C27B C28B 1.374(4) .
C28B C29B 1.452(4) .
C31B C32B 1.457(6) .
C31' C32' 1.462(7) .
C33B C34B 1.470(9) .
C33' C34' 1.437(11) .
B1A F4A 1.362(5) .
B1A F2A 1.367(5) .
B1A F1A 1.374(5) .
B1A F3A 1.393(4) .
B1D F4D 1.351(6) .
B1D F2D 1.373(7) .
B1D F1D 1.381(6) .
B1D F3D 1.405(7) .
B1D' F4D' 1.351(7) .
B1D' F2D' 1.372(8) .
B1D' F1D' 1.379(7) .
B1D' F3D' 1.404(8) .
N1S C2S 1.138(5) .
C1S C2S 1.437(6) .
N1T C2T 1.130(4) .
C1T C2T 1.443(5) .
N1U C1U 1.127(5) .
C1U C2U 1.441(6) .
N1R C1R 1.138(4) .
C1R C2R 1.447(4) .
B1B F1B 1.387(5) .
B1B F4B 1.388(6) .
B1B F3B 1.389(6) .
B1B F2B 1.390(6) .
B1B' F3B' 1.385(8) .
B1B' F4B' 1.387(9) .
B1B' F1B' 1.387(8) .
B1B' F2B' 1.387(8) .
B1B" F4B" 1.387(10) .
B1B" F3B" 1.388(10) .
B1B" F1B" 1.388(9) .
B1B" F2B" 1.388(9) .
B1C F3C 1.376(6) .
B1C F1C 1.379(6) .
B1C F4C 1.385(7) .
B1C F2C 1.391(5) .
B1C' F1C' 1.372(8) .
B1C' F3C' 1.375(9) .
B1C' F4C' 1.381(10) .
B1C' F2C' 1.388(8) .
B1C" F1C" 1.373(9) .
B1C" F3C" 1.374(9) .
B1C" F4C" 1.381(11) .
B1C" F2C" 1.388(9) .
N1X C1X 1.114(9) .
C1X C2X 1.461(9) .
N1X' C1X' 1.094(9) .
C1X' C2X' 1.454(9) .
N1W C1W 1.122(8) .
C1W C2W 1.443(8) .
N1W' C1W' 1.112(8) .
C1W' C2W' 1.447(9) .
N1K C1K 1.184(9) .
C2K C1K 1.447(9) .
C2J C1J 1.465(10) .
C1J N1J 1.132(10) .
N1J N1J 1.38(5) 2
N1L C1L 1.137(9) .
C1L C2L 1.470(10) .

loop_
_geom_torsion_atom_site_label_1
_geom_torsion_atom_site_label_2
_geom_torsion_atom_site_label_3
_geom_torsion_atom_site_label_4
_geom_torsion
_geom_torsion_site_symmetry_1
_geom_torsion_site_symmetry_4
N6A Fe1A N1A C1A 105.2(2) . .
N5A Fe1A N1A C1A 18.2(2) . .
N4A Fe1A N1A C1A -70.7(2) . .
N2A Fe1A N1A C1A -169.9(2) . .
N3A Fe1A N1A C1A -116.6(5) . .
N6A Fe1A N1A C5A -81.96(18) . .
N5A Fe1A N1A C5A -168.95(17) . .
N4A Fe1A N1A C5A 102.16(18) . .
N2A Fe1A N1A C5A 2.92(17) . .
N3A Fe1A N1A C5A 56.2(6) . .
N6A Fe1A N2A C6A 86.25(19) . .
N5A Fe1A N2A C6A 73.0(7) . .
N1A Fe1A N2A C6A -7.10(18) . .
N4A Fe1A N2A C6A -97.60(19) . .
N3A Fe1A N2A C6A -179.21(18) . .
N6A Fe1A N2A C7A -81.2(2) . .
N5A Fe1A N2A C7A -94.5(7) . .
N1A Fe1A N2A C7A -174.5(2) . .
N4A Fe1A N2A C7A 95.0(2) . .
N3A Fe1A N2A C7A 13.3(2) . .
N6A Fe1A N3A C20A 11.8(2) . .
N5A Fe1A N3A C20A 98.4(2) . .
N1A Fe1A N3A C20A -126.3(5) . .
N4A Fe1A N3A C20A -172.9(2) . .
N2A Fe1A N3A C20A -73.8(2) . .
N6A Fe1A N3A C24A -172.26(18) . .
N5A Fe1A N3A C24A -85.60(19) . .
N1A Fe1A N3A C24A 49.7(6) . .
N4A Fe1A N3A C24A 3.08(18) . .
N2A Fe1A N3A C24A 102.19(19) . .
N6A Fe1A N4A C25A 44.4(9) . .
N5A Fe1A N4A C25A 84.7(2) . .
N1A Fe1A N4A C25A -178.1(2) . .
N2A Fe1A N4A C25A -96.6(2) . .
N3A Fe1A N4A C25A -5.28(19) . .
N6A Fe1A N4A C26A -127.5(8) . .
N5A Fe1A N4A C26A -87.1(2) . .
N1A Fe1A N4A C26A 10.0(2) . .
N2A Fe1A N4A C26A 91.6(2) . .
N3A Fe1A N4A C26A -177.1(2) . .
N6A Fe1A N5A C30A 52.3(10) . .
N1A Fe1A N5A C30A 144.5(10) . .
N4A Fe1A N5A C30A -123.7(10) . .
N2A Fe1A N5A C30A 65.6(13) . .
N3A Fe1A N5A C30A -42.5(10) . .
N5A Fe1A N6A C32A -173(100) . .
N1A Fe1A N6A C32A 89(9) . .
N4A Fe1A N6A C32A -133(9) . .
N2A Fe1A N6A C32A 8(9) . .
N3A Fe1A N6A C32A -84(9) . .
C5A N1A C1A C2A -2.0(4) . .
Fe1A N1A C1A C2A 170.56(18) . .
N1A C1A C2A C3A 4.4(4) . .
N1A C1A C2A Br1A -176.41(19) . .
C1A C2A C3A C4A -2.5(4) . .
Br1A C2A C3A C4A 178.32(19) . .
C2A C3A C4A C5A -1.5(4) . .
C1A N1A C5A C4A -2.2(4) . .
Fe1A N1A C5A C4A -175.73(19) . .
C1A N1A C5A C6A 174.7(2) . .
Fe1A N1A C5A C6A 1.1(3) . .
C3A C4A C5A N1A 3.9(4) . .
C3A C4A C5A C6A -172.5(2) . .
C7A N2A C6A C5A 177.9(2) . .
Fe1A N2A C6A C5A 9.7(3) . .
N1A C5A C6A N2A -7.2(3) . .
C4A C5A C6A N2A 169.6(2) . .
C6A N2A C7A C12A 110.2(3) . .
Fe1A N2A C7A C12A -82.9(3) . .
C6A N2A C7A C8A -73.4(3) . .
Fe1A N2A C7A C8A 93.5(3) . .
C12A C7A C8A C9A 1.2(4) . .
N2A C7A C8A C9A -175.2(2) . .
C7A C8A C9A C10A -2.7(4) . .
C7A C8A C9A C18A 177.7(3) . .
C8A C9A C10A C11A 1.3(4) . .
C18A C9A C10A C11A -179.0(3) . .
C9A C10A C11A C12A 1.5(4) . .
C9A C10A C11A C16A -176.1(3) . .
C13A O1A C12A C7A -174.1(2) . .
C13A O1A C12A C11A 5.1(4) . .
C8A C7A C12A O1A -179.0(2) . .
N2A C7A C12A O1A -2.6(4) . .
C8A C7A C12A C11A 1.7(4) . .
N2A C7A C12A C11A 178.1(2) . .
C10A C11A C12A O1A 177.8(2) . .
C16A C11A C12A O1A -4.5(4) . .
C10A C11A C12A C7A -3.0(4) . .
C16A C11A C12A C7A 174.7(2) . .
C12A O1A C13A O2A 90.2(2) . .
C12A O1A C13A C17A -34.6(3) . .
C14A O2A C13A O1A -92.3(2) . .
C14A O2A C13A C17A 32.5(3) . .
C13A O2A C14A C15A -3.6(3) . .
C13A O2A C14A C26A 175.4(2) . 2_766
O2A C14A C15A C19A -178.3(2) . .
C26A C14A C15A C19A 2.8(4) 2_766 .
O2A C14A C15A C16A 5.1(4) . .
C26A C14A C15A C16A -173.9(2) 2_766 .
C10A C11A C16A C15A 92.7(3) . .
C12A C11A C16A C15A -84.9(3) . .
C10A C11A C16A C17A -150.4(3) . .
C12A C11A C16A C17A 32.0(3) . .
C14A C15A C16A C11A 83.6(3) . .
C19A C15A C16A C11A -92.9(3) . .
C14A C15A C16A C17A -33.6(3) . .
C19A C15A C16A C17A 149.8(2) . .
O1A C13A C17A C16A 61.8(3) . .
O2A C13A C17A C16A -61.0(3) . .
C11A C16A C17A C13A -58.5(3) . .
C15A C16A C17A C13A 59.5(3) . .
C14A C15A C19A C28A -2.5(4) . 2_766
C16A C15A C19A C28A 174.0(2) . 2_766
C24A N3A C20A C21A -2.1(4) . .
Fe1A N3A C20A C21A 173.7(2) . .
N3A C20A C21A C22A 3.7(4) . .
N3A C20A C21A Br2A -175.9(2) . .
C20A C21A C22A C23A -2.4(4) . .
Br2A C21A C22A C23A 177.3(2) . .
C21A C22A C23A C24A -0.5(4) . .
C20A N3A C24A C23A -0.8(4) . .
Fe1A N3A C24A C23A -177.2(2) . .
C20A N3A C24A C25A 175.6(2) . .
Fe1A N3A C24A C25A -0.8(3) . .
C22A C23A C24A N3A 2.1(4) . .
C22A C23A C24A C25A -173.9(3) . .
C26A N4A C25A C24A 178.8(2) . .
Fe1A N4A C25A C24A 6.3(3) . .
N3A C24A C25A N4A -3.7(4) . .
C23A C24A C25A N4A 172.7(3) . .
C25A N4A C26A C27A -75.8(3) . .
Fe1A N4A C26A C27A 95.8(3) . .
C25A N4A C26A C14A 106.4(3) . 2_766
Fe1A N4A C26A C14A -82.0(3) . 2_766
C14A C26A C27A C28A 1.8(4) 2_766 .
N4A C26A C27A C28A -176.0(2) . .
C26A C27A C28A C19A -2.0(4) . 2_766
C26A C27A C28A C29A 179.1(3) . .
Fe1A N5A C30A C31A 4(13) . .
Fe1A N6A C32A C33A 57(18) . .
N5B Fe1B N1B C1B -101.6(2) . .
N6B Fe1B N1B C1B -14.6(2) . .
N4B Fe1B N1B C1B 72.6(2) . .
N2B Fe1B N1B C1B 172.5(2) . .
N3B Fe1B N1B C1B 122.0(5) . .
N5B Fe1B N1B C5B 82.12(19) . .
N6B Fe1B N1B C5B 169.11(18) . .
N4B Fe1B N1B C5B -103.70(18) . .
N2B Fe1B N1B C5B -3.81(18) . .
N3B Fe1B N1B C5B -54.3(6) . .
N5B Fe1B N2B C6B -84.7(2) . .
N6B Fe1B N2B C6B -48.7(7) . .
N4B Fe1B N2B C6B 97.4(2) . .
N3B Fe1B N2B C6B 178.87(19) . .
N1B Fe1B N2B C6B 6.52(19) . .
N5B Fe1B N2B C7B 82.3(2) . .
N6B Fe1B N2B C7B 118.3(6) . .
N4B Fe1B N2B C7B -95.7(2) . .
N3B Fe1B N2B C7B -14.2(2) . .
N1B Fe1B N2B C7B 173.5(2) . .
N5B Fe1B N3B C24B -17.5(3) . .
N6B Fe1B N3B C24B -104.8(2) . .
N4B Fe1B N3B C24B 168.7(3) . .
N2B Fe1B N3B C24B 68.8(2) . .
N1B Fe1B N3B C24B 118.6(5) . .
N5B Fe1B N3B C28B 169.5(2) . .
N6B Fe1B N3B C28B 82.2(2) . .
N4B Fe1B N3B C28B -4.30(19) . .
N2B Fe1B N3B C28B -104.2(2) . .
N1B Fe1B N3B C28B -54.5(6) . .
N5B Fe1B N4B C29B -63.0(10) . .
N6B Fe1B N4B C29B -86.4(2) . .
N2B Fe1B N4B C29B 98.4(2) . .
N3B Fe1B N4B C29B 7.5(2) . .
N1B Fe1B N4B C29B 179.9(2) . .
N5B Fe1B N4B C18B 105.1(9) . 2_665
N6B Fe1B N4B C18B 81.7(2) . 2_665
N2B Fe1B N4B C18B -93.5(2) . 2_665
N3B Fe1B N4B C18B 175.7(2) . 2_665
N1B Fe1B N4B C18B -12.0(2) . 2_665
N6B Fe1B N5B C31B -115(21) . .
N4B Fe1B N5B C31B -139(21) . .
N2B Fe1B N5B C31B 60(21) . .
N3B Fe1B N5B C31B 152(21) . .
N1B Fe1B N5B C31B -21(21) . .
N6B Fe1B N5B C31' -75.0(19) . .
N4B Fe1B N5B C31' -98(2) . .
N2B Fe1B N5B C31' 100.0(19) . .
N3B Fe1B N5B C31' -168.1(19) . .
N1B Fe1B N5B C31' 18.8(19) . .
N5B Fe1B N6B C33' -71(4) . .
N4B Fe1B N6B C33' 107(4) . .
N2B Fe1B N6B C33' -107(4) . .
N3B Fe1B N6B C33' 26(4) . .
N1B Fe1B N6B C33' -161(4) . .
N5B Fe1B N6B C33B 53(2) . .
N4B Fe1B N6B C33B -129(2) . .
N2B Fe1B N6B C33B 17(2) . .
N3B Fe1B N6B C33B 150(2) . .
N1B Fe1B N6B C33B -37(2) . .
C5B N1B C1B C2B 0.7(4) . .
Fe1B N1B C1B C2B -175.5(2) . .
N1B C1B C2B C3B -1.7(4) . .
N1B C1B C2B Br1B 178.5(2) . .
C1B C2B C3B C4B 0.9(4) . .
Br1B C2B C3B C4B -179.3(2) . .
C2B C3B C4B C5B 0.7(4) . .
C1B N1B C5B C4B 1.0(4) . .
Fe1B N1B C5B C4B 177.7(2) . .
C1B N1B C5B C6B -175.8(2) . .
Fe1B N1B C5B C6B 0.9(3) . .
C3B C4B C5B N1B -1.7(4) . .
C3B C4B C5B C6B 174.8(3) . .
C7B N2B C6B C5B -175.9(2) . .
Fe1B N2B C6B C5B -7.9(3) . .
N1B C5B C6B N2B 4.6(3) . .
C4B C5B C6B N2B -172.2(3) . .
C6B N2B C7B C12B -110.9(3) . .
Fe1B N2B C7B C12B 82.4(3) . .
C6B N2B C7B C8B 71.4(3) . .
Fe1B N2B C7B C8B -95.3(3) . .
C12B C7B C8B C9B -0.3(4) . .
N2B C7B C8B C9B 177.4(2) . .
C7B C8B C9B C10B 2.0(4) . .
C7B C8B C9B C22B -178.6(3) . .
C8B C9B C10B C11B -1.3(4) . .
C22B C9B C10B C11B 179.3(3) . .
C9B C10B C11B C12B -1.1(4) . .
C9B C10B C11B C15B 175.1(3) . .
C13B O1B C12B C11B -6.8(4) . .
C13B O1B C12B C7B 172.1(2) . .
C10B C11B C12B O1B -178.3(2) . .
C15B C11B C12B O1B 5.3(4) . .
C10B C11B C12B C7B 2.8(4) . .
C15B C11B C12B C7B -173.6(2) . .
C8B C7B C12B O1B 178.9(2) . .
N2B C7B C12B O1B 1.2(4) . .
C8B C7B C12B C11B -2.1(4) . .
N2B C7B C12B C11B -179.8(2) . .
C12B O1B C13B O2B -88.5(3) . .
C12B O1B C13B C14B 36.0(3) . .
C17B O2B C13B O1B 93.4(3) . .
C17B O2B C13B C14B -31.1(3) . .
O1B C13B C14B C15B -62.0(3) . .
O2B C13B C14B C15B 60.3(3) . .
C10B C11B C15B C16B -90.7(3) . .
C12B C11B C15B C16B 85.5(3) . .
C10B C11B C15B C14B 152.1(3) . .
C12B C11B C15B C14B -31.6(3) . .
C13B C14B C15B C11B 57.7(3) . .
C13B C14B C15B C16B -60.2(3) . .
C11B C15B C16B C17B -83.0(3) . .
C14B C15B C16B C17B 34.5(3) . .
C11B C15B C16B C21B 93.2(3) . .
C14B C15B C16B C21B -149.3(3) . .
C13B O2B C17B C16B 2.5(4) . .
C13B O2B C17B C18B -176.5(2) . .
C21B C16B C17B O2B 178.6(2) . .
C15B C16B C17B O2B -5.0(4) . .
C21B C16B C17B C18B -2.5(4) . .
C15B C16B C17B C18B 173.9(2) . .
O2B C17B C18B C19B -179.9(2) . .
C16B C17B C18B C19B 1.1(4) . .
O2B C17B C18B N4B -1.2(4) . 2_665
C16B C17B C18B N4B 179.8(2) . 2_665
C17B C18B C19B C20B 0.8(4) . .
N4B C18B C19B C20B -177.9(3) 2_665 .
C18B C19B C20B C21B -1.3(4) . .
C18B C19B C20B C23B -179.2(3) . .
C19B C20B C21B C16B -0.2(4) . .
C23B C20B C21B C16B 177.7(3) . .
C17B C16B C21B C20B 2.1(4) . .
C15B C16B C21B C20B -174.1(3) . .
C28B N3B C24B C25B 1.6(4) . .
Fe1B N3B C24B C25B -171.2(2) . .
N3B C24B C25B C26B -5.7(5) . .
N3B C24B C25B Br2B 173.1(2) . .
C24B C25B C26B C27B 4.8(5) . .
Br2B C25B C26B C27B -174.0(2) . .
C25B C26B C27B C28B -0.2(5) . .
C24B N3B C28B C27B 3.2(4) . .
Fe1B N3B C28B C27B 177.0(2) . .
C24B N3B C28B C29B -172.9(2) . .
Fe1B N3B C28B C29B 0.9(3) . .
C26B C27B C28B N3B -3.9(5) . .
C26B C27B C28B C29B 171.7(3) . .
C18B N4B C29B C28B -178.2(2) 2_665 .
Fe1B N4B C29B C28B -9.1(3) . .
N3B C28B C29B N4B 5.4(4) . .
C27B C28B C29B N4B -170.7(3) . .
C31' N5B C31B C32B -44(6) . .
Fe1B N5B C31B C32B 0(27) . .
C31B N5B C31' C32' -41(7) . .
Fe1B N5B C31' C32' 143(7) . .
C33' N6B C33B C34B -3(11) . .
Fe1B N6B C33B C34B -163(11) . .
C33B N6B C33' C34' 7(5) . .
Fe1B N6B C33' C34' 151(5) . .
C2J C1J N1J N1J -173(35) . 2
